data_3500117
loop_
_publ_author_name
'Thierry Maris'

_publ_section_references
;
Dolomanov, O.V., Bourhis, L.J., Gildea, R.J, Howard, J.A.K. & Puschmann, H.
 (2009), J. Appl. Cryst. 42, 339-341.

Sheldrick, G.M. (2008). Acta Cryst. A64, 112-122.
;
_publ_section_title
;
 3-Thiopheneacetic acid, 2-nitro-
;
_journal_name_full 'Personal communication to COD'
_journal_year 2021
_chemical_formula_moiety 'C6 H5 N O4 S'
_chemical_formula_sum 'C6 H5 N O4 S'
_chemical_formula_weight 187.17
_chemical_name_systematic '3-Thiopheneacetic acid, 2-nitro-'
_space_group_crystal_system monoclinic
_space_group_IT_number 14
_space_group_name_Hall '-P 2ybc'
_space_group_name_H-M_alt 'P 1 21/c 1'
_atom_sites_solution_hydrogens mixed
_atom_sites_solution_primary direct
_audit_creation_date 2020-06-03
_audit_creation_method
;
Olex2 1.3
(compiled 2020.02.04 svn.rd84adfe8 for OlexSys, GUI svn.r6032)
;
_cell_angle_alpha 90
_cell_angle_beta 92.949(14)
_cell_angle_gamma 90
_cell_formula_units_Z 4
_cell_length_a 4.6733(11)
_cell_length_b 5.8249(5)
_cell_length_c 27.492(4)
_cell_measurement_reflns_used 23
_cell_measurement_temperature 190
_cell_measurement_theta_max 17
_cell_measurement_theta_min 8
_cell_volume 747.4(2)
_computing_cell_refinement 'CAD-4 software (Enraf-Nonius, 1989)'
_computing_data_collection 'CAD-4 software (Enraf-Nonius, 1989)'
_computing_data_reduction
;
RC93 (Watkin, D.J., Prout, C.K., Lilley, P.M.deQ. 1994)
;
_computing_molecular_graphics 'Olex2 1.3 (Dolomanov et al., 2009)'
_computing_publication_material 'Olex2 1.3 (Dolomanov et al., 2009)'
_computing_structure_refinement 'XL  (Sheldrick, 2008)'
_diffrn_ambient_temperature 190.0
_diffrn_measured_fraction_theta_full 0.960
_diffrn_measured_fraction_theta_max 0.957
_diffrn_measurement_device '  Enraf-nonius CAD4 '
_diffrn_measurement_method \w/2\q
_diffrn_radiation_type CuK\a
_diffrn_radiation_wavelength 1.5418
_diffrn_reflns_av_R_equivalents 0.0295
_diffrn_reflns_av_unetI/netI 0.0228
_diffrn_reflns_Laue_measured_fraction_full 0.960
_diffrn_reflns_Laue_measured_fraction_max 0.957
_diffrn_reflns_limit_h_max 5
_diffrn_reflns_limit_h_min -1
_diffrn_reflns_limit_k_max 7
_diffrn_reflns_limit_k_min -7
_diffrn_reflns_limit_l_max 34
_diffrn_reflns_limit_l_min -34
_diffrn_reflns_number 3794
_diffrn_reflns_point_group_measured_fraction_full 0.960
_diffrn_reflns_point_group_measured_fraction_max 0.957
_diffrn_reflns_theta_full 67.680
_diffrn_reflns_theta_max 73.868
_diffrn_reflns_theta_min 6.449
_diffrn_standards_decay_% 2.18
_diffrn_standards_interval_count 200
_diffrn_standards_number 3
_exptl_absorpt_coefficient_mu 3.694
_exptl_absorpt_correction_T_max 0.62
_exptl_absorpt_correction_T_min 0.61
_exptl_absorpt_correction_type psi-scan
_exptl_absorpt_process_details '\y scan,(North et al, 1968)'
_exptl_crystal_colour colourless
_exptl_crystal_colour_primary colourless
_exptl_crystal_density_diffrn 1.663
_exptl_crystal_description plate
_exptl_crystal_F_000 384
_exptl_crystal_size_max 0.45
_exptl_crystal_size_mid 0.42
_exptl_crystal_size_min 0.13
_geom_special_details
;
 All esds (except the esd in the dihedral angle between two l.s. planes)
 are estimated using the full covariance matrix.  The cell esds are taken
 into account individually in the estimation of esds in distances, angles
 and torsion angles; correlations between esds in cell parameters are only
 used when they are defined by crystal symmetry.  An approximate (isotropic)
 treatment of cell esds is used for estimating esds involving l.s. planes.
;
_refine_diff_density_max 0.353
_refine_diff_density_min -0.438
_refine_diff_density_rms 0.085
_refine_ls_extinction_coef .
_refine_ls_extinction_method none
_refine_ls_goodness_of_fit_ref 1.080
_refine_ls_hydrogen_treatment mixed
_refine_ls_matrix_type full
_refine_ls_number_parameters 112
_refine_ls_number_reflns 1456
_refine_ls_number_restraints 0
_refine_ls_restrained_S_all 1.080
_refine_ls_R_factor_all 0.0363
_refine_ls_R_factor_gt 0.0359
_refine_ls_shift/su_max 0.002
_refine_ls_shift/su_mean 0.000
_refine_ls_structure_factor_coef Fsqd
_refine_ls_weighting_details 'w=1/[\s^2^(Fo^2^)+(0.0709P)^2^+0.1262P] where P=(Fo^2^+2Fc^2^)/3'
_refine_ls_weighting_scheme calc
_refine_ls_wR_factor_gt 0.0963
_refine_ls_wR_factor_ref 0.0966
_refine_special_details
;

_shelx_SHELXL_version_number       '2018/3'

1. Fixed Uiso
 At 1.2 times of:
  All C(H,H) groups, H2 of C2, H3 of C3
 At 1.5 times of:
  H11 of C10
2.a Secondary CH2 refined with riding coordinates:
 C9(H9A,H9B)
2.b Aromatic/amide H refined with riding coordinates:
 C2(H2), C3(H3)
;
_reflns_Friedel_coverage 0.000
_reflns_Friedel_fraction_full .
_reflns_Friedel_fraction_max .
_reflns_number_gt 1433
_reflns_number_total 1456
_reflns_special_details
;
 Reflections were merged by SHELXL according to the crystal
 class for the calculation of statistics and refinement.
 
 _reflns_Friedel_fraction is defined as the number of unique
 Friedel pairs measured divided by the number that would be
 possible theoretically, ignoring centric projections and
 systematic absences.
;
_reflns_threshold_expression 'I > 2\s(I)'
_cod_data_source_file thioact.cif
_cod_data_source_block thioact
_cod_database_code 3500117

loop_
_space_group_symop_id
_space_group_symop_operation_xyz
1 'x, y, z'
2 '-x, y+1/2, -z+1/2'
3 '-x, -y, -z'
4 'x, -y-1/2, z-1/2'

loop_
_atom_site_label
_atom_site_type_symbol
_atom_site_fract_x
_atom_site_fract_y
_atom_site_fract_z
_atom_site_U_iso_or_equiv
_atom_site_adp_type
_atom_site_occupancy
_atom_site_site_symmetry_order
_atom_site_calc_flag
_atom_site_refinement_flags_posn
_atom_site_refinement_flags_adp
_atom_site_refinement_flags_occupancy
_atom_site_disorder_assembly
_atom_site_disorder_group
S1 S 1.01179(7) 0.11421(5) 0.79270(2) 0.02507(17) Uani 1 1 d . . . . .
O6 O 0.6251(2) 0.48603(18) 0.79696(4) 0.0357(3) Uani 1 1 d . . . . .
O7 O 0.5194(2) 0.45482(19) 0.87270(4) 0.0387(3) Uani 1 1 d . . . . .
O11 O 0.7108(2) 0.2862(2) 1.00042(3) 0.0383(3) Uani 1 1 d . . . . .
O12 O 1.0460(3) 0.37123(19) 0.94878(4) 0.0353(3) Uani 1 1 d . . . . .
N8 N 0.6442(3) 0.38900(17) 0.83688(4) 0.0258(3) Uani 1 1 d . . . . .
C2 C 1.1474(3) -0.1152(2) 0.82430(5) 0.0277(3) Uani 1 1 d . . . . .
H2 H 1.279423 -0.220401 0.811499 0.033 Uiso 1 1 calc R U . . .
C3 C 1.0472(3) -0.1332(2) 0.87021(5) 0.0241(3) Uani 1 1 d . . . . .
H3 H 1.101689 -0.252042 0.892458 0.029 Uiso 1 1 calc R U . . .
C4 C 0.8528(3) 0.04560(19) 0.88080(4) 0.0196(3) Uani 1 1 d . . . . .
C5 C 0.8180(3) 0.18980(19) 0.84141(4) 0.0197(3) Uani 1 1 d . . . . .
C9 C 0.7141(3) 0.0676(2) 0.92845(4) 0.0240(3) Uani 1 1 d . . . . .
H9A H 0.734390 -0.079397 0.946361 0.029 Uiso 1 1 calc R U . . .
H9B H 0.506866 0.097352 0.922179 0.029 Uiso 1 1 calc R U . . .
C10 C 0.8417(3) 0.2575(2) 0.95974(4) 0.0228(3) Uani 1 1 d . . . . .
H11 H 0.774(4) 0.414(3) 1.0134(7) 0.034 Uiso 1 1 d . U . . .

loop_
_atom_site_aniso_label
_atom_site_aniso_U_11
_atom_site_aniso_U_22
_atom_site_aniso_U_33
_atom_site_aniso_U_23
_atom_site_aniso_U_13
_atom_site_aniso_U_12
S1 0.0330(3) 0.0229(2) 0.0201(2) -0.00128(10) 0.00871(16) 0.00712(11)
O6 0.0439(7) 0.0295(5) 0.0346(5) 0.0116(4) 0.0099(4) 0.0123(5)
O7 0.0477(7) 0.0316(5) 0.0389(6) 0.0022(4) 0.0221(5) 0.0181(5)
O11 0.0513(7) 0.0402(6) 0.0255(5) -0.0110(4) 0.0216(5) -0.0173(5)
O12 0.0364(7) 0.0440(6) 0.0271(5) -0.0128(4) 0.0158(5) -0.0165(4)
N8 0.0311(7) 0.0184(5) 0.0289(6) 0.0023(4) 0.0113(5) 0.0061(4)
C2 0.0336(8) 0.0218(7) 0.0278(7) -0.0053(5) 0.0025(6) 0.0119(5)
C3 0.0314(8) 0.0163(6) 0.0244(6) -0.0022(4) 0.0019(6) 0.0030(5)
C4 0.0245(6) 0.0147(5) 0.0198(5) -0.0016(4) 0.0038(4) -0.0013(4)
C5 0.0232(6) 0.0143(5) 0.0222(6) -0.0024(4) 0.0072(5) 0.0031(4)
C9 0.0312(7) 0.0211(6) 0.0203(6) 0.0008(4) 0.0079(5) -0.0039(5)
C10 0.0283(7) 0.0234(6) 0.0174(5) 0.0008(4) 0.0073(5) 0.0012(5)

loop_
_atom_type_symbol
_atom_type_description
_atom_type_scat_dispersion_real
_atom_type_scat_dispersion_imag
_atom_type_scat_source
C C 0.0181 0.0091 'International Tables Vol C Tables 4.2.6.8 and 6.1.1.4'
H H 0.0000 0.0000 'International Tables Vol C Tables 4.2.6.8 and 6.1.1.4'
N N 0.0311 0.0180 'International Tables Vol C Tables 4.2.6.8 and 6.1.1.4'
O O 0.0492 0.0322 'International Tables Vol C Tables 4.2.6.8 and 6.1.1.4'
S S 0.3331 0.5567 'International Tables Vol C Tables 4.2.6.8 and 6.1.1.4'

loop_
_geom_angle_atom_site_label_1
_geom_angle_atom_site_label_2
_geom_angle_atom_site_label_3
_geom_angle
_geom_angle_site_symmetry_1
_geom_angle_site_symmetry_3
C2 S1 C5 90.04(6) . .
C10 O11 H11 107.1(12) . .
O6 N8 C5 117.91(10) . .
O7 N8 O6 123.60(11) . .
O7 N8 C5 118.49(11) . .
S1 C2 H2 123.4 . .
C3 C2 S1 113.23(9) . .
C3 C2 H2 123.4 . .
C2 C3 H3 123.7 . .
C2 C3 C4 112.60(11) . .
C4 C3 H3 123.7 . .
C3 C4 C9 123.52(11) . .
C5 C4 C3 109.71(10) . .
C5 C4 C9 126.77(11) . .
N8 C5 S1 117.72(9) . .
C4 C5 S1 114.42(9) . .
C4 C5 N8 127.86(10) . .
C4 C9 H9A 109.0 . .
C4 C9 H9B 109.0 . .
C4 C9 C10 112.73(11) . .
H9A C9 H9B 107.8 . .
C10 C9 H9A 109.0 . .
C10 C9 H9B 109.0 . .
O11 C10 C9 113.08(11) . .
O12 C10 O11 123.33(12) . .
O12 C10 C9 123.59(11) . .

loop_
_geom_bond_atom_site_label_1
_geom_bond_atom_site_label_2
_geom_bond_distance
_geom_bond_site_symmetry_2
S1 C2 1.6986(14) .
S1 C5 1.7124(11) .
O6 N8 1.2335(15) .
O7 N8 1.2314(15) .
O11 C10 1.3130(14) .
O11 H11 0.87(2) .
O12 C10 1.2125(17) .
N8 C5 1.4181(15) .
C2 H2 0.9500 .
C2 C3 1.3725(19) .
C3 H3 0.9500 .
C3 C4 1.4219(17) .
C4 C5 1.3735(17) .
C4 C9 1.4967(16) .
C9 H9A 0.9900 .
C9 H9B 0.9900 .
C9 C10 1.5055(18) .

loop_
_geom_hbond_atom_site_label_D
_geom_hbond_atom_site_label_H
_geom_hbond_atom_site_label_A
_geom_hbond_distance_DH
_geom_hbond_distance_HA
_geom_hbond_distance_DA
_geom_hbond_angle_DHA
_geom_hbond_site_symmetry_A
_geom_hbond_publ_flag
C2 H2 O6 0.95 2.40 3.3343(16) 167.7 1_645 yes
O11 H11 O12 0.87(2) 1.81(2) 2.6571(15) 164.9(19) 3_767 yes

loop_
_geom_torsion_atom_site_label_1
_geom_torsion_atom_site_label_2
_geom_torsion_atom_site_label_3
_geom_torsion_atom_site_label_4
_geom_torsion
_geom_torsion_site_symmetry_1
_geom_torsion_site_symmetry_2
_geom_torsion_site_symmetry_3
_geom_torsion_site_symmetry_4
S1 C2 C3 C4 -0.20(16) . . . .
O6 N8 C5 S1 5.52(17) . . . .
O6 N8 C5 C4 -174.57(13) . . . .
O7 N8 C5 S1 -174.96(11) . . . .
O7 N8 C5 C4 4.9(2) . . . .
C2 S1 C5 N8 179.71(11) . . . .
C2 S1 C5 C4 -0.20(11) . . . .
C2 C3 C4 C5 0.04(17) . . . .
C2 C3 C4 C9 -179.44(13) . . . .
C3 C4 C5 S1 0.13(14) . . . .
C3 C4 C5 N8 -179.78(13) . . . .
C3 C4 C9 C10 105.32(14) . . . .
C4 C9 C10 O11 176.45(12) . . . .
C4 C9 C10 O12 -4.14(19) . . . .
C5 S1 C2 C3 0.23(12) . . . .
C5 C4 C9 C10 -74.07(17) . . . .
C9 C4 C5 S1 179.59(11) . . . .
C9 C4 C5 N8 -0.3(2) . . . .

_cod_database_fobs_code 3500117
